data_7704482
loop_
_publ_author_name
'Hegarty, Isabel N.'
'Dalton, Hannah L.'
'Lynes, Amy D.'
'Haffner, Benjamin'
'M\"obius, Matthias E'
'Hawes, Chris S.'
'Gunnlaugsson, Thorfinnur'

_publ_section_title
;
 Balancing connectivity with function in silver(i) networks of
 pyridyltriazole (tzpa) ligands results in the formation of a metallogel.
;
_journal_issue 22
_journal_name_full 'Dalton transactions (Cambridge, England : 2003)'
_journal_page_first 7364
_journal_page_last 7372
_journal_paper_doi 10.1039/d0dt01421d
_journal_volume 49
_journal_year 2020
_chemical_formula_moiety '0.25(C84 H72 Ag4 N24 O4), C F3 O3 S'
_chemical_formula_sum 'C22 H18 Ag F3 N6 O4 S'
_chemical_formula_weight 627.35
_space_group_crystal_system monoclinic
_space_group_IT_number 14
_space_group_name_Hall '-P 2yn'
_space_group_name_H-M_alt 'P 1 21/n 1'
_atom_sites_solution_hydrogens mixed
_atom_sites_solution_primary dual
_audit_creation_date 2019-12-09
_audit_creation_method
;
Olex2 1.2
(compiled 2018.05.29 svn.r3508 for OlexSys, GUI svn.r5506)
;
_audit_update_record
;
2020-04-03 deposited with the CCDC.	2020-05-20 downloaded from the CCDC.
;
_cell_angle_alpha 90
_cell_angle_beta 92.821(2)
_cell_angle_gamma 90
_cell_formula_units_Z 8
_cell_length_a 17.0839(18)
_cell_length_b 9.8330(11)
_cell_length_c 27.626(3)
_cell_measurement_reflns_used 6846
_cell_measurement_temperature 100(2)
_cell_measurement_theta_max 24.38
_cell_measurement_theta_min 2.390
_cell_volume 4635.2(9)
_computing_cell_refinement 'SAINT v8.37A (Bruker, 2015)'
_computing_data_reduction 'SAINT v8.37A (Bruker, 2015)'
_computing_molecular_graphics 'Olex2 (Dolomanov et al., 2009)'
_computing_publication_material 'Olex2 (Dolomanov et al., 2009)'
_computing_structure_refinement 'ShelXL (Sheldrick, 2015)'
_computing_structure_solution 'ShelXT (Sheldrick, 2015)'
_diffrn_ambient_temperature 99.99
_diffrn_detector_area_resol_mean 8
_diffrn_measured_fraction_theta_full 1.000
_diffrn_measured_fraction_theta_max 0.999
_diffrn_measurement_device_type 'Bruker APEX-II CCD'
_diffrn_measurement_method '\w and \f scans'
_diffrn_radiation_monochromator graphite
_diffrn_radiation_type MoK\a
_diffrn_radiation_wavelength 0.71073
_diffrn_reflns_av_R_equivalents 0.0647
_diffrn_reflns_av_unetI/netI 0.0607
_diffrn_reflns_Laue_measured_fraction_full 1.000
_diffrn_reflns_Laue_measured_fraction_max 0.999
_diffrn_reflns_limit_h_max 21
_diffrn_reflns_limit_h_min -16
_diffrn_reflns_limit_k_max 12
_diffrn_reflns_limit_k_min -12
_diffrn_reflns_limit_l_max 34
_diffrn_reflns_limit_l_min -34
_diffrn_reflns_number 39534
_diffrn_reflns_point_group_measured_fraction_full 1.000
_diffrn_reflns_point_group_measured_fraction_max 0.999
_diffrn_reflns_theta_full 25.242
_diffrn_reflns_theta_max 26.093
_diffrn_reflns_theta_min 1.372
_diffrn_source 'sealed tube'
_diffrn_standards_number 0
_exptl_absorpt_coefficient_mu 1.028
_exptl_absorpt_correction_T_max 0.7453
_exptl_absorpt_correction_T_min 0.6457
_exptl_absorpt_correction_type multi-scan
_exptl_absorpt_process_details
'SADABS-2016/2 (Bruker,2016/2) was used for absorption correction. wR2(int) was 0.0613 before and 0.0519 after correction. The Ratio of minimum to maximum transmission is 0.8664. The \l/2 correction factor is 0.00150.'
_exptl_crystal_colour colourless
_exptl_crystal_colour_primary colourless
_exptl_crystal_density_diffrn 1.798
_exptl_crystal_description rod
_exptl_crystal_F_000 2512
_exptl_crystal_size_max 0.4
_exptl_crystal_size_mid 0.07
_exptl_crystal_size_min 0.06
_refine_diff_density_max 2.010
_refine_diff_density_min -0.883
_refine_diff_density_rms 0.118
_refine_ls_extinction_method none
_refine_ls_goodness_of_fit_ref 1.009
_refine_ls_hydrogen_treatment mixed
_refine_ls_matrix_type full
_refine_ls_number_parameters 673
_refine_ls_number_reflns 9198
_refine_ls_number_restraints 2
_refine_ls_restrained_S_all 1.009
_refine_ls_R_factor_all 0.0918
_refine_ls_R_factor_gt 0.0545
_refine_ls_shift/su_max 0.001
_refine_ls_shift/su_mean 0.000
_refine_ls_structure_factor_coef Fsqd
_refine_ls_weighting_details 'w=1/[\s^2^(Fo^2^)+(0.0470P)^2^+23.6360P] where P=(Fo^2^+2Fc^2^)/3'
_refine_ls_weighting_scheme calc
_refine_ls_wR_factor_gt 0.1191
_refine_ls_wR_factor_ref 0.1355
_reflns_Friedel_coverage 0.000
_reflns_number_gt 6339
_reflns_number_total 9198
_reflns_threshold_expression 'I > 2\s(I)'
_cod_data_source_file d0dt01421d2.cif
_cod_data_source_block AgL1CF3SO3
_cod_depositor_comments 'Adding full bibliography for 7704481--7704483.cif.'
_cod_original_cell_volume 4635.1(9)
_cod_database_code 7704482
_shelx_shelxl_version_number 2017/1
_shelx_space_group_comment
;
The symmetry employed for this shelxl refinement is uniquely defined
by the following loop, which should always be used as a source of
symmetry information in preference to the above space-group names.
They are only intended as comments.
;
_shelx_estimated_absorpt_t_max 0.941
_shelx_estimated_absorpt_t_min 0.684
_olex2_refinement_description
;
1. Fixed Uiso
 At 1.2 times of:
  All C(H) groups, All C(H,H) groups, All N(H) groups
2. Restrained distances
 N6-H6 = N12-H12
 0.88 with sigma of 0.02
3.a Secondary CH2 refined with riding coordinates:
 C6(H6A,H6B), C15(H15A,H15B), C27(H27A,H27B), C36(H36A,H36B)
3.b Aromatic/amide H refined with riding coordinates:
 C1(H1), C2(H2), C3(H3), C5(H5), C7(H7), C10(H10), C11(H11), C12(H12A),
 C17(H17), C18(H18), C19(H19), C20(H20), C21(H21), C22(H22), C23(H23), C24(H24),
  C26(H26), C28(H28), C31(H31), C32(H32), C33(H33), C38(H38), C39(H39),
 C40(H40), C41(H41), C42(H42)
;
_olex2_submission_special_instructions 'No special instructions were received'

loop_
_space_group_symop_operation_xyz
'x, y, z'
'-x+1/2, y+1/2, -z+1/2'
'-x, -y, -z'
'x-1/2, -y-1/2, z-1/2'

loop_
_atom_site_label
_atom_site_type_symbol
_atom_site_fract_x
_atom_site_fract_y
_atom_site_fract_z
_atom_site_U_iso_or_equiv
_atom_site_adp_type
_atom_site_occupancy
_atom_site_site_symmetry_order
_atom_site_calc_flag
_atom_site_refinement_flags_posn
_atom_site_refinement_flags_adp
_atom_site_refinement_flags_occupancy
_atom_site_disorder_assembly
_atom_site_disorder_group
Ag1 Ag 0.99455(3) 0.62873(5) 0.54508(2) 0.03380(14) Uani 1 1 d . . . . .
Ag2 Ag 0.48637(3) 0.85831(5) 0.47944(2) 0.02980(13) Uani 1 1 d . . . . .
O1 O 0.3583(2) 1.0115(4) 0.45238(14) 0.0327(10) Uani 1 1 d . . . . .
O2 O -0.1049(2) 0.4347(5) 0.56732(16) 0.0373(10) Uani 1 1 d . . . . .
N1 N 0.9273(3) 0.6524(5) 0.47591(18) 0.0314(12) Uani 1 1 d . . . . .
N2 N 0.6704(3) 0.6095(5) 0.41509(18) 0.0295(11) Uani 1 1 d . . . . .
N3 N 0.6473(3) 0.6750(5) 0.45547(17) 0.0292(11) Uani 1 1 d . . . . .
N4 N 0.5874(3) 0.7485(5) 0.44086(16) 0.0261(11) Uani 1 1 d . . . . .
N5 N 0.4627(3) 0.8820(5) 0.39481(17) 0.0253(10) Uani 1 1 d . . . . .
N6 N 0.3219(3) 1.1463(5) 0.38892(18) 0.0292(11) Uani 1 1 d D . . . .
H6 H 0.325(4) 1.158(6) 0.3574(8) 0.035 Uiso 1 1 d DR . . . .
N7 N 0.4420(3) 0.8551(5) 0.55281(16) 0.0256(10) Uani 1 1 d . . . . .
N8 N 0.1965(3) 0.8637(5) 0.61053(16) 0.0257(10) Uani 1 1 d . . . . .
N9 N 0.1585(3) 0.8239(5) 0.56869(17) 0.0298(11) Uani 1 1 d . . . . .
N10 N 0.1093(3) 0.7279(5) 0.58056(17) 0.0287(11) Uani 1 1 d . . . . .
N11 N 0.0073(3) 0.5545(5) 0.62570(17) 0.0258(11) Uani 1 1 d . . . . .
N12 N -0.1541(3) 0.3188(5) 0.62865(19) 0.0342(12) Uani 1 1 d D . . . .
H12 H -0.150(4) 0.313(7) 0.6606(8) 0.041 Uiso 1 1 d DR . . . .
C1 C 0.9520(4) 0.7335(6) 0.4414(2) 0.0344(14) Uani 1 1 d . . . . .
H1 H 1.000194 0.780577 0.446896 0.041 Uiso 1 1 calc R . . . .
C2 C 0.9100(4) 0.7521(7) 0.3975(2) 0.0375(15) Uani 1 1 d . . . . .
H2 H 0.929037 0.811022 0.373482 0.045 Uiso 1 1 calc R . . . .
C3 C 0.8391(4) 0.6824(6) 0.3894(2) 0.0348(15) Uani 1 1 d . . . . .
H3 H 0.809059 0.692630 0.359779 0.042 Uiso 1 1 calc R . . . .
C4 C 0.8139(3) 0.5986(6) 0.4254(2) 0.0274(13) Uani 1 1 d . . . . .
C5 C 0.8590(3) 0.5870(6) 0.4682(2) 0.0280(13) Uani 1 1 d . . . . .
H5 H 0.840734 0.530502 0.493173 0.034 Uiso 1 1 calc R . . . .
C6 C 0.7385(3) 0.5183(6) 0.4191(2) 0.0330(14) Uani 1 1 d . . . . .
H6A H 0.739874 0.461539 0.389600 0.040 Uiso 1 1 calc R . . . .
H6B H 0.733480 0.457061 0.447249 0.040 Uiso 1 1 calc R . . . .
C7 C 0.6252(3) 0.6424(6) 0.3759(2) 0.0314(13) Uani 1 1 d . . . . .
H7 H 0.629553 0.610008 0.343780 0.038 Uiso 1 1 calc R . . . .
C8 C 0.5715(3) 0.7326(6) 0.3920(2) 0.0250(12) Uani 1 1 d . . . . .
C9 C 0.5046(3) 0.8012(6) 0.3671(2) 0.0252(12) Uani 1 1 d . . . . .
C10 C 0.4857(3) 0.7811(6) 0.3182(2) 0.0301(13) Uani 1 1 d . . . . .
H10 H 0.517202 0.724373 0.299210 0.036 Uiso 1 1 calc R . . . .
C11 C 0.4201(4) 0.8455(6) 0.2976(2) 0.0329(14) Uani 1 1 d . . . . .
H11 H 0.404588 0.831595 0.264501 0.039 Uiso 1 1 calc R . . . .
C12 C 0.3780(3) 0.9300(6) 0.3263(2) 0.0310(14) Uani 1 1 d . . . . .
H12A H 0.333308 0.976278 0.312726 0.037 Uiso 1 1 calc R . . . .
C13 C 0.4003(3) 0.9479(6) 0.3746(2) 0.0247(12) Uani 1 1 d . . . . .
C14 C 0.3578(3) 1.0370(6) 0.4090(2) 0.0278(13) Uani 1 1 d . . . . .
C15 C 0.2728(4) 1.2346(6) 0.4176(2) 0.0323(14) Uani 1 1 d . . . . .
H15A H 0.268468 1.325307 0.402145 0.039 Uiso 1 1 calc R . . . .
H15B H 0.297806 1.246451 0.450438 0.039 Uiso 1 1 calc R . . . .
C16 C 0.1924(3) 1.1755(6) 0.4217(2) 0.0284(13) Uani 1 1 d . . . . .
C17 C 0.1381(4) 1.1881(6) 0.3833(2) 0.0358(15) Uani 1 1 d . . . . .
H17 H 0.150760 1.238326 0.355376 0.043 Uiso 1 1 calc R . . . .
C18 C 0.0647(4) 1.1271(7) 0.3855(3) 0.0443(17) Uani 1 1 d . . . . .
H18 H 0.027130 1.135049 0.359167 0.053 Uiso 1 1 calc R . . . .
C19 C 0.0475(4) 1.0550(6) 0.4266(3) 0.0475(19) Uani 1 1 d . . . . .
H19 H -0.002814 1.014646 0.428412 0.057 Uiso 1 1 calc R . . . .
C20 C 0.1007(4) 1.0402(7) 0.4645(3) 0.0462(18) Uani 1 1 d . . . . .
H20 H 0.088316 0.988550 0.492193 0.055 Uiso 1 1 calc R . . . .
C21 C 0.1731(4) 1.1015(6) 0.4621(2) 0.0402(16) Uani 1 1 d . . . . .
H21 H 0.210331 1.092896 0.488617 0.048 Uiso 1 1 calc R . . . .
C22 C 0.4808(3) 0.7953(6) 0.5909(2) 0.0268(13) Uani 1 1 d . . . . .
H22 H 0.530457 0.755224 0.586236 0.032 Uiso 1 1 calc R . . . .
C23 C 0.4510(3) 0.7900(6) 0.6365(2) 0.0309(14) Uani 1 1 d . . . . .
H23 H 0.480041 0.747879 0.662600 0.037 Uiso 1 1 calc R . . . .
C24 C 0.3786(3) 0.8467(6) 0.6437(2) 0.0301(13) Uani 1 1 d . . . . .
H24 H 0.357169 0.843976 0.674742 0.036 Uiso 1 1 calc R . . . .
C25 C 0.3373(3) 0.9082(5) 0.6046(2) 0.0229(12) Uani 1 1 d . . . . .
C26 C 0.3716(3) 0.9105(5) 0.5605(2) 0.0226(12) Uani 1 1 d . . . . .
H26 H 0.343985 0.953673 0.534042 0.027 Uiso 1 1 calc R . . . .
C27 C 0.2563(3) 0.9699(6) 0.6090(2) 0.0271(13) Uani 1 1 d . . . . .
H27A H 0.255679 1.025505 0.638829 0.033 Uiso 1 1 calc R . . . .
H27B H 0.244238 1.030446 0.580938 0.033 Uiso 1 1 calc R . . . .
C28 C 0.1726(3) 0.7929(6) 0.6480(2) 0.0263(12) Uani 1 1 d . . . . .
H28 H 0.190893 0.801037 0.680921 0.032 Uiso 1 1 calc R . . . .
C29 C 0.1161(3) 0.7056(6) 0.6295(2) 0.0237(12) Uani 1 1 d . . . . .
C30 C 0.0663(3) 0.6087(6) 0.6533(2) 0.0268(13) Uani 1 1 d . . . . .
C31 C 0.0796(3) 0.5743(6) 0.7022(2) 0.0280(13) Uani 1 1 d . . . . .
H31 H 0.122251 0.611875 0.721007 0.034 Uiso 1 1 calc R . . . .
C32 C 0.0283(4) 0.4835(6) 0.7220(2) 0.0343(14) Uani 1 1 d . . . . .
H32 H 0.035707 0.458462 0.755139 0.041 Uiso 1 1 calc R . . . .
C33 C -0.0333(4) 0.4288(6) 0.6944(2) 0.0348(14) Uani 1 1 d . . . . .
H33 H -0.068785 0.367064 0.708180 0.042 Uiso 1 1 calc R . . . .
C34 C -0.0422(3) 0.4665(6) 0.6459(2) 0.0282(13) Uani 1 1 d . . . . .
C35 C -0.1036(3) 0.4076(6) 0.6106(2) 0.0320(14) Uani 1 1 d . . . . .
C36 C -0.2115(4) 0.2458(6) 0.5973(2) 0.0357(15) Uani 1 1 d . . . . .
H36A H -0.227268 0.161799 0.613953 0.043 Uiso 1 1 calc R . . . .
H36B H -0.186304 0.218601 0.567233 0.043 Uiso 1 1 calc R . . . .
C37 C -0.2842(4) 0.3285(6) 0.5838(2) 0.0312(14) Uani 1 1 d . . . . .
C38 C -0.3133(4) 0.3296(6) 0.5361(2) 0.0343(14) Uani 1 1 d . . . . .
H38 H -0.286444 0.281194 0.512242 0.041 Uiso 1 1 calc R . . . .
C39 C -0.3810(4) 0.4003(6) 0.5228(2) 0.0382(16) Uani 1 1 d . . . . .
H39 H -0.400409 0.401164 0.489994 0.046 Uiso 1 1 calc R . . . .
C40 C -0.4202(4) 0.4698(6) 0.5579(2) 0.0365(15) Uani 1 1 d . . . . .
H40 H -0.466902 0.517919 0.549036 0.044 Uiso 1 1 calc R . . . .
C41 C -0.3923(4) 0.4699(6) 0.6053(2) 0.0370(15) Uani 1 1 d . . . . .
H41 H -0.419093 0.518599 0.629082 0.044 Uiso 1 1 calc R . . . .
C42 C -0.3242(4) 0.3978(6) 0.6182(2) 0.0341(14) Uani 1 1 d . . . . .
H42 H -0.305078 0.396501 0.651054 0.041 Uiso 1 1 calc R . . . .
S1 S 0.20299(9) -0.00285(17) 0.76045(5) 0.0342(4) Uani 1 1 d . . . . .
F1 F 0.1419(4) 0.2246(5) 0.73083(19) 0.099(2) Uani 1 1 d . . . . .
F2 F 0.0904(3) 0.0456(5) 0.69635(14) 0.0700(14) Uani 1 1 d . . . . .
F3 F 0.0646(3) 0.0959(7) 0.76963(18) 0.092(2) Uani 1 1 d . . . . .
O3 O 0.2580(3) 0.0081(5) 0.72317(16) 0.0498(13) Uani 1 1 d . . . . .
O4 O 0.2247(3) 0.0627(5) 0.80563(15) 0.0432(12) Uani 1 1 d . . . . .
O5 O 0.1688(3) -0.1366(5) 0.76509(16) 0.0524(13) Uani 1 1 d . . . . .
C43 C 0.1223(5) 0.0935(8) 0.7391(3) 0.056(2) Uani 1 1 d . . . . .
S2 S -0.19444(10) 0.18688(17) 0.76355(6) 0.0378(4) Uani 1 1 d . . . . .
F4 F -0.0858(2) 0.0858(4) 0.71135(14) 0.0497(10) Uani 1 1 d . . . . .
F5 F -0.1113(3) -0.0353(4) 0.77309(16) 0.0622(12) Uani 1 1 d . . . . .
F6 F -0.1914(2) -0.0332(4) 0.71069(16) 0.0600(12) Uani 1 1 d . . . . .
O6 O -0.1350(3) 0.2506(5) 0.79415(18) 0.0550(14) Uani 1 1 d . . . . .
O7 O -0.2170(3) 0.2613(5) 0.72048(17) 0.0498(12) Uani 1 1 d . . . . .
O8 O -0.2591(3) 0.1279(5) 0.78847(18) 0.0535(13) Uani 1 1 d . . . . .
C44 C -0.1427(4) 0.0457(7) 0.7397(2) 0.0410(16) Uani 1 1 d . . . . .

loop_
_atom_site_aniso_label
_atom_site_aniso_U_11
_atom_site_aniso_U_22
_atom_site_aniso_U_33
_atom_site_aniso_U_23
_atom_site_aniso_U_13
_atom_site_aniso_U_12
Ag1 0.0257(2) 0.0378(3) 0.0372(3) -0.0023(2) -0.0055(2) -0.0007(2)
Ag2 0.0287(2) 0.0350(3) 0.0262(2) -0.0022(2) 0.00720(18) -0.0004(2)
O1 0.035(2) 0.035(2) 0.028(2) 0.0050(19) 0.0031(19) 0.0024(19)
O2 0.029(2) 0.045(3) 0.037(3) 0.001(2) -0.001(2) -0.007(2)
N1 0.025(3) 0.031(3) 0.038(3) -0.008(2) 0.003(2) 0.006(2)
N2 0.023(2) 0.031(3) 0.034(3) -0.006(2) -0.005(2) 0.006(2)
N3 0.027(3) 0.033(3) 0.028(3) -0.004(2) 0.003(2) 0.001(2)
N4 0.022(2) 0.032(3) 0.025(2) -0.003(2) 0.003(2) 0.003(2)
N5 0.020(2) 0.027(3) 0.029(2) -0.001(2) 0.007(2) -0.004(2)
N6 0.022(2) 0.031(3) 0.035(3) 0.004(2) 0.003(2) -0.002(2)
N7 0.020(2) 0.029(3) 0.028(2) -0.007(2) 0.002(2) -0.005(2)
N8 0.017(2) 0.032(3) 0.028(2) -0.005(2) 0.0023(19) -0.001(2)
N9 0.021(2) 0.038(3) 0.030(3) 0.000(2) 0.001(2) 0.000(2)
N10 0.019(2) 0.033(3) 0.034(3) -0.005(2) 0.001(2) -0.002(2)
N11 0.016(2) 0.025(2) 0.036(3) -0.005(2) 0.000(2) 0.0026(19)
N12 0.026(3) 0.035(3) 0.041(3) -0.001(3) -0.003(2) -0.011(2)
C1 0.024(3) 0.029(3) 0.050(4) -0.004(3) 0.002(3) 0.002(3)
C2 0.033(4) 0.034(3) 0.046(4) 0.003(3) 0.004(3) 0.006(3)
C3 0.033(3) 0.035(3) 0.035(3) -0.012(3) -0.005(3) 0.013(3)
C4 0.024(3) 0.024(3) 0.034(3) -0.006(3) 0.002(3) 0.006(2)
C5 0.023(3) 0.027(3) 0.034(3) -0.005(3) 0.001(3) 0.004(2)
C6 0.026(3) 0.037(3) 0.036(3) -0.010(3) -0.002(3) 0.006(3)
C7 0.029(3) 0.038(3) 0.027(3) -0.006(3) -0.004(3) 0.002(3)
C8 0.022(3) 0.029(3) 0.024(3) -0.002(2) 0.002(2) -0.004(2)
C9 0.020(3) 0.026(3) 0.030(3) 0.001(2) 0.003(2) -0.003(2)
C10 0.028(3) 0.032(3) 0.031(3) -0.004(3) 0.002(3) 0.000(3)
C11 0.032(3) 0.036(3) 0.030(3) 0.002(3) -0.003(3) 0.001(3)
C12 0.025(3) 0.030(3) 0.037(3) 0.001(3) -0.005(3) 0.001(3)
C13 0.017(3) 0.023(3) 0.033(3) 0.002(2) 0.000(2) -0.005(2)
C14 0.017(3) 0.026(3) 0.040(4) 0.001(3) -0.002(3) -0.006(2)
C15 0.035(3) 0.027(3) 0.035(3) 0.000(3) 0.004(3) 0.000(3)
C16 0.022(3) 0.021(3) 0.042(3) -0.003(3) 0.004(3) 0.005(2)
C17 0.028(3) 0.028(3) 0.052(4) 0.004(3) 0.008(3) 0.004(3)
C18 0.026(3) 0.040(4) 0.067(5) -0.001(4) 0.003(3) 0.000(3)
C19 0.029(4) 0.027(3) 0.089(6) 0.001(4) 0.023(4) -0.001(3)
C20 0.041(4) 0.036(4) 0.064(5) 0.006(3) 0.025(4) 0.005(3)
C21 0.046(4) 0.036(4) 0.040(4) 0.000(3) 0.013(3) 0.006(3)
C22 0.022(3) 0.022(3) 0.036(3) -0.007(3) -0.002(3) -0.006(2)
C23 0.022(3) 0.037(3) 0.033(3) 0.010(3) -0.004(3) 0.001(3)
C24 0.030(3) 0.035(3) 0.026(3) 0.004(3) 0.004(2) -0.006(3)
C25 0.021(3) 0.024(3) 0.025(3) -0.003(2) 0.004(2) -0.004(2)
C26 0.019(3) 0.022(3) 0.026(3) -0.004(2) -0.002(2) -0.001(2)
C27 0.025(3) 0.024(3) 0.032(3) -0.004(2) 0.007(3) -0.003(2)
C28 0.021(3) 0.030(3) 0.028(3) -0.005(3) 0.005(2) -0.001(2)
C29 0.017(3) 0.025(3) 0.029(3) -0.008(2) 0.001(2) 0.003(2)
C30 0.017(3) 0.023(3) 0.041(3) -0.006(3) 0.005(2) 0.000(2)
C31 0.023(3) 0.031(3) 0.030(3) -0.003(3) -0.002(3) -0.001(3)
C32 0.029(3) 0.033(3) 0.041(4) 0.002(3) 0.001(3) -0.001(3)
C33 0.026(3) 0.036(3) 0.043(4) 0.002(3) 0.007(3) -0.010(3)
C34 0.020(3) 0.026(3) 0.038(3) -0.004(3) 0.004(3) 0.001(2)
C35 0.016(3) 0.029(3) 0.051(4) -0.002(3) 0.001(3) 0.003(2)
C36 0.031(3) 0.032(3) 0.044(4) -0.003(3) 0.001(3) -0.006(3)
C37 0.033(3) 0.019(3) 0.041(4) 0.001(3) 0.000(3) -0.012(2)
C38 0.035(4) 0.031(3) 0.037(3) 0.001(3) -0.001(3) -0.008(3)
C39 0.037(4) 0.035(4) 0.041(4) 0.004(3) -0.015(3) -0.009(3)
C40 0.029(3) 0.028(3) 0.051(4) 0.001(3) -0.008(3) -0.007(3)
C41 0.032(3) 0.029(3) 0.050(4) -0.001(3) 0.000(3) -0.007(3)
C42 0.036(3) 0.030(3) 0.037(3) -0.003(3) -0.002(3) -0.007(3)
S1 0.0304(8) 0.0467(9) 0.0258(7) -0.0044(7) 0.0044(6) -0.0048(7)
F1 0.178(6) 0.043(3) 0.074(4) -0.002(2) -0.028(4) 0.042(3)
F2 0.071(3) 0.100(4) 0.037(2) -0.020(2) -0.021(2) 0.038(3)
F3 0.042(3) 0.168(6) 0.066(3) -0.056(4) -0.007(2) 0.039(3)
O3 0.043(3) 0.074(4) 0.034(2) -0.012(2) 0.015(2) -0.016(3)
O4 0.038(3) 0.064(3) 0.027(2) -0.009(2) 0.003(2) -0.016(2)
O5 0.079(4) 0.042(3) 0.037(3) -0.005(2) 0.008(3) -0.011(3)
C43 0.074(6) 0.059(5) 0.036(4) -0.018(4) 0.001(4) 0.018(4)
S2 0.0384(9) 0.0367(9) 0.0378(9) -0.0026(7) -0.0023(7) 0.0015(7)
F4 0.043(2) 0.053(2) 0.054(2) -0.002(2) 0.008(2) -0.002(2)
F5 0.074(3) 0.053(3) 0.060(3) 0.018(2) 0.009(2) 0.021(2)
F6 0.053(3) 0.048(2) 0.079(3) -0.021(2) 0.005(2) -0.005(2)
O6 0.058(3) 0.054(3) 0.052(3) -0.022(3) -0.008(3) -0.001(3)
O7 0.056(3) 0.045(3) 0.048(3) 0.009(2) 0.004(2) 0.007(2)
O8 0.051(3) 0.056(3) 0.055(3) 0.005(3) 0.021(3) 0.007(3)
C44 0.028(3) 0.048(4) 0.047(4) 0.006(3) 0.003(3) -0.011(3)

loop_
_atom_type_symbol
_atom_type_description
_atom_type_scat_dispersion_real
_atom_type_scat_dispersion_imag
_atom_type_scat_source
C C 0.0033 0.0016 'International Tables Vol C Tables 4.2.6.8 and 6.1.1.4'
H H 0.0000 0.0000 'International Tables Vol C Tables 4.2.6.8 and 6.1.1.4'
Ag Ag -0.8971 1.1015 'International Tables Vol C Tables 4.2.6.8 and 6.1.1.4'
F F 0.0171 0.0103 'International Tables Vol C Tables 4.2.6.8 and 6.1.1.4'
N N 0.0061 0.0033 'International Tables Vol C Tables 4.2.6.8 and 6.1.1.4'
O O 0.0106 0.0060 'International Tables Vol C Tables 4.2.6.8 and 6.1.1.4'
S S 0.1246 0.1234 'International Tables Vol C Tables 4.2.6.8 and 6.1.1.4'

loop_
_geom_angle_atom_site_label_1
_geom_angle_atom_site_label_2
_geom_angle_atom_site_label_3
_geom_angle
_geom_angle_site_symmetry_1
_geom_angle_site_symmetry_3
_geom_angle_publ_flag
N1 Ag1 N10 134.99(18) . 1_655 ?
N1 Ag1 N11 151.80(17) . 1_655 ?
N11 Ag1 N10 72.40(16) 1_655 1_655 ?
N4 Ag2 Ag2 119.44(12) . 3_676 ?
N4 Ag2 N5 71.85(16) . . ?
N5 Ag2 Ag2 107.17(11) . 3_676 ?
N7 Ag2 Ag2 73.84(12) . 3_676 ?
N7 Ag2 N4 135.20(17) . . ?
N7 Ag2 N5 149.66(16) . . ?
C1 N1 Ag1 121.2(4) . . ?
C1 N1 C5 118.6(5) . . ?
C5 N1 Ag1 120.1(4) . . ?
N3 N2 C6 119.1(5) . . ?
C7 N2 N3 111.6(5) . . ?
C7 N2 C6 129.3(5) . . ?
N4 N3 N2 105.3(4) . . ?
N3 N4 Ag2 134.6(4) . . ?
N3 N4 C8 110.8(5) . . ?
C8 N4 Ag2 112.8(3) . . ?
C9 N5 Ag2 116.0(4) . . ?
C9 N5 C13 119.0(5) . . ?
C13 N5 Ag2 123.5(4) . . ?
C14 N6 H6 118(4) . . ?
C14 N6 C15 120.8(5) . . ?
C15 N6 H6 121(4) . . ?
C22 N7 Ag2 123.1(4) . . ?
C26 N7 Ag2 119.4(4) . . ?
C26 N7 C22 117.4(5) . . ?
N9 N8 C27 119.1(5) . . ?
C28 N8 N9 111.2(5) . . ?
C28 N8 C27 129.7(5) . . ?
N10 N9 N8 106.2(4) . . ?
N9 N10 Ag1 136.1(4) . 1_455 ?
N9 N10 C29 109.6(5) . . ?
C29 N10 Ag1 111.9(4) . 1_455 ?
C30 N11 Ag1 116.6(4) . 1_455 ?
C30 N11 C34 119.1(5) . . ?
C34 N11 Ag1 124.2(4) . 1_455 ?
C35 N12 H12 113(5) . . ?
C35 N12 C36 121.6(5) . . ?
C36 N12 H12 126(5) . . ?
N1 C1 H1 118.8 . . ?
N1 C1 C2 122.5(6) . . ?
C2 C1 H1 118.8 . . ?
C1 C2 H2 120.7 . . ?
C1 C2 C3 118.7(6) . . ?
C3 C2 H2 120.7 . . ?
C2 C3 H3 120.8 . . ?
C4 C3 C2 118.5(6) . . ?
C4 C3 H3 120.8 . . ?
C3 C4 C5 119.1(6) . . ?
C3 C4 C6 121.6(5) . . ?
C5 C4 C6 119.3(5) . . ?
N1 C5 C4 122.6(6) . . ?
N1 C5 H5 118.7 . . ?
C4 C5 H5 118.7 . . ?
N2 C6 C4 110.9(5) . . ?
N2 C6 H6A 109.5 . . ?
N2 C6 H6B 109.5 . . ?
C4 C6 H6A 109.5 . . ?
C4 C6 H6B 109.5 . . ?
H6A C6 H6B 108.0 . . ?
N2 C7 H7 127.3 . . ?
N2 C7 C8 105.3(5) . . ?
C8 C7 H7 127.3 . . ?
N4 C8 C9 121.3(5) . . ?
C7 C8 N4 106.9(5) . . ?
C7 C8 C9 131.7(5) . . ?
N5 C9 C8 115.6(5) . . ?
N5 C9 C10 122.5(5) . . ?
C10 C9 C8 121.9(5) . . ?
C9 C10 H10 120.7 . . ?
C11 C10 C9 118.6(6) . . ?
C11 C10 H10 120.7 . . ?
C10 C11 H11 120.8 . . ?
C12 C11 C10 118.4(6) . . ?
C12 C11 H11 120.8 . . ?
C11 C12 H12A 119.8 . . ?
C11 C12 C13 120.4(5) . . ?
C13 C12 H12A 119.8 . . ?
N5 C13 C12 121.0(5) . . ?
N5 C13 C14 114.5(5) . . ?
C12 C13 C14 124.5(5) . . ?
O1 C14 N6 123.3(6) . . ?
O1 C14 C13 121.3(5) . . ?
N6 C14 C13 115.4(5) . . ?
N6 C15 H15A 109.4 . . ?
N6 C15 H15B 109.4 . . ?
N6 C15 C16 111.1(5) . . ?
H15A C15 H15B 108.0 . . ?
C16 C15 H15A 109.4 . . ?
C16 C15 H15B 109.4 . . ?
C17 C16 C15 119.4(6) . . ?
C17 C16 C21 119.2(6) . . ?
C21 C16 C15 121.3(6) . . ?
C16 C17 H17 120.0 . . ?
C16 C17 C18 120.0(6) . . ?
C18 C17 H17 120.0 . . ?
C17 C18 H18 120.5 . . ?
C19 C18 C17 119.0(7) . . ?
C19 C18 H18 120.5 . . ?
C18 C19 H19 119.2 . . ?
C20 C19 C18 121.7(6) . . ?
C20 C19 H19 119.2 . . ?
C19 C20 H20 120.6 . . ?
C19 C20 C21 118.8(7) . . ?
C21 C20 H20 120.6 . . ?
C16 C21 H21 119.4 . . ?
C20 C21 C16 121.2(7) . . ?
C20 C21 H21 119.4 . . ?
N7 C22 H22 118.7 . . ?
N7 C22 C23 122.5(5) . . ?
C23 C22 H22 118.7 . . ?
C22 C23 H23 120.4 . . ?
C24 C23 C22 119.3(5) . . ?
C24 C23 H23 120.4 . . ?
C23 C24 H24 120.5 . . ?
C23 C24 C25 119.1(5) . . ?
C25 C24 H24 120.5 . . ?
C24 C25 C27 122.6(5) . . ?
C26 C25 C24 118.0(5) . . ?
C26 C25 C27 119.4(5) . . ?
N7 C26 C25 123.7(5) . . ?
N7 C26 H26 118.2 . . ?
C25 C26 H26 118.2 . . ?
N8 C27 C25 110.9(4) . . ?
N8 C27 H27A 109.5 . . ?
N8 C27 H27B 109.5 . . ?
C25 C27 H27A 109.5 . . ?
C25 C27 H27B 109.5 . . ?
H27A C27 H27B 108.0 . . ?
N8 C28 H28 127.0 . . ?
N8 C28 C29 105.9(5) . . ?
C29 C28 H28 127.0 . . ?
N10 C29 C28 107.0(5) . . ?
N10 C29 C30 121.9(5) . . ?
C28 C29 C30 131.0(5) . . ?
N11 C30 C29 116.2(5) . . ?
N11 C30 C31 122.2(5) . . ?
C31 C30 C29 121.6(5) . . ?
C30 C31 H31 121.2 . . ?
C32 C31 C30 117.6(5) . . ?
C32 C31 H31 121.2 . . ?
C31 C32 H32 119.5 . . ?
C33 C32 C31 120.9(6) . . ?
C33 C32 H32 119.5 . . ?
C32 C33 H33 120.9 . . ?
C32 C33 C34 118.2(6) . . ?
C34 C33 H33 120.9 . . ?
N11 C34 C33 121.9(5) . . ?
N11 C34 C35 114.1(5) . . ?
C33 C34 C35 123.9(5) . . ?
O2 C35 N12 121.6(6) . . ?
O2 C35 C34 121.6(5) . . ?
N12 C35 C34 116.7(6) . . ?
N12 C36 H36A 108.9 . . ?
N12 C36 H36B 108.9 . . ?
N12 C36 C37 113.5(5) . . ?
H36A C36 H36B 107.7 . . ?
C37 C36 H36A 108.9 . . ?
C37 C36 H36B 108.9 . . ?
C38 C37 C36 119.3(6) . . ?
C42 C37 C36 121.5(6) . . ?
C42 C37 C38 119.1(6) . . ?
C37 C38 H38 119.6 . . ?
C39 C38 C37 120.9(6) . . ?
C39 C38 H38 119.6 . . ?
C38 C39 H39 120.4 . . ?
C38 C39 C40 119.2(6) . . ?
C40 C39 H39 120.4 . . ?
C39 C40 H40 119.6 . . ?
C41 C40 C39 120.8(6) . . ?
C41 C40 H40 119.6 . . ?
C40 C41 H41 120.3 . . ?
C40 C41 C42 119.4(6) . . ?
C42 C41 H41 120.3 . . ?
C37 C42 C41 120.7(6) . . ?
C37 C42 H42 119.7 . . ?
C41 C42 H42 119.7 . . ?
O3 S1 O4 116.2(3) . . ?
O3 S1 O5 114.5(3) . . ?
O3 S1 C43 104.5(4) . . ?
O4 S1 O5 114.7(3) . . ?
O4 S1 C43 102.4(3) . . ?
O5 S1 C43 102.0(4) . . ?
F1 C43 S1 112.1(6) . . ?
F1 C43 F2 106.0(6) . . ?
F2 C43 S1 112.4(5) . . ?
F3 C43 S1 113.0(6) . . ?
F3 C43 F1 106.7(6) . . ?
F3 C43 F2 106.2(7) . . ?
O6 S2 O7 114.9(3) . . ?
O6 S2 O8 115.4(3) . . ?
O6 S2 C44 102.0(3) . . ?
O7 S2 O8 114.7(3) . . ?
O7 S2 C44 102.0(3) . . ?
O8 S2 C44 105.4(3) . . ?
F4 C44 S2 111.9(5) . . ?
F4 C44 F6 105.2(5) . . ?
F5 C44 S2 113.9(5) . . ?
F5 C44 F4 107.9(5) . . ?
F5 C44 F6 106.5(6) . . ?
F6 C44 S2 111.0(4) . . ?

loop_
_geom_bond_atom_site_label_1
_geom_bond_atom_site_label_2
_geom_bond_distance
_geom_bond_site_symmetry_2
_geom_bond_publ_flag
Ag1 N1 2.193(5) . ?
Ag1 N10 2.359(5) 1_655 ?
Ag1 N11 2.344(5) 1_655 ?
Ag2 Ag2 3.0365(10) 3_676 ?
Ag2 N4 2.337(5) . ?
Ag2 N5 2.364(5) . ?
Ag2 N7 2.199(5) . ?
O1 C14 1.223(7) . ?
O2 C35 1.225(7) . ?
N1 C1 1.327(8) . ?
N1 C5 1.341(7) . ?
N2 N3 1.363(7) . ?
N2 C6 1.468(7) . ?
N2 C7 1.337(7) . ?
N3 N4 1.301(6) . ?
N4 C8 1.372(7) . ?
N5 C9 1.335(7) . ?
N5 C13 1.345(7) . ?
N6 H6 0.88(2) . ?
N6 C14 1.345(7) . ?
N6 C15 1.466(8) . ?
N7 C22 1.351(7) . ?
N7 C26 1.348(7) . ?
N8 N9 1.355(6) . ?
N8 C27 1.463(7) . ?
N8 C28 1.329(7) . ?
N9 N10 1.317(7) . ?
N10 C29 1.368(7) . ?
N11 C30 1.345(7) . ?
N11 C34 1.350(7) . ?
N12 H12 0.88(2) . ?
N12 C35 1.340(8) . ?
N12 C36 1.464(8) . ?
C1 H1 0.9500 . ?
C1 C2 1.390(9) . ?
C2 H2 0.9500 . ?
C2 C3 1.401(9) . ?
C3 H3 0.9500 . ?
C3 C4 1.376(9) . ?
C4 C5 1.384(8) . ?
C4 C6 1.515(8) . ?
C5 H5 0.9500 . ?
C6 H6A 0.9900 . ?
C6 H6B 0.9900 . ?
C7 H7 0.9500 . ?
C7 C8 1.366(8) . ?
C8 C9 1.469(8) . ?
C9 C10 1.389(8) . ?
C10 H10 0.9500 . ?
C10 C11 1.385(8) . ?
C11 H11 0.9500 . ?
C11 C12 1.374(9) . ?
C12 H12A 0.9500 . ?
C12 C13 1.382(8) . ?
C13 C14 1.506(8) . ?
C15 H15A 0.9900 . ?
C15 H15B 0.9900 . ?
C15 C16 1.500(8) . ?
C16 C17 1.380(9) . ?
C16 C21 1.386(9) . ?
C17 H17 0.9500 . ?
C17 C18 1.394(9) . ?
C18 H18 0.9500 . ?
C18 C19 1.383(10) . ?
C19 H19 0.9500 . ?
C19 C20 1.361(10) . ?
C20 H20 0.9500 . ?
C20 C21 1.380(9) . ?
C21 H21 0.9500 . ?
C22 H22 0.9500 . ?
C22 C23 1.382(8) . ?
C23 H23 0.9500 . ?
C23 C24 1.379(8) . ?
C24 H24 0.9500 . ?
C24 C25 1.398(8) . ?
C25 C26 1.378(7) . ?
C25 C27 1.521(8) . ?
C26 H26 0.9500 . ?
C27 H27A 0.9900 . ?
C27 H27B 0.9900 . ?
C28 H28 0.9500 . ?
C28 C29 1.371(8) . ?
C29 C30 1.456(8) . ?
C30 C31 1.398(8) . ?
C31 H31 0.9500 . ?
C31 C32 1.382(8) . ?
C32 H32 0.9500 . ?
C32 C33 1.378(8) . ?
C33 H33 0.9500 . ?
C33 C34 1.392(9) . ?
C34 C35 1.511(8) . ?
C36 H36A 0.9900 . ?
C36 H36B 0.9900 . ?
C36 C37 1.517(9) . ?
C37 C38 1.384(8) . ?
C37 C42 1.377(9) . ?
C38 H38 0.9500 . ?
C38 C39 1.383(9) . ?
C39 H39 0.9500 . ?
C39 C40 1.385(9) . ?
C40 H40 0.9500 . ?
C40 C41 1.370(9) . ?
C41 H41 0.9500 . ?
C41 C42 1.393(9) . ?
C42 H42 0.9500 . ?
S1 O3 1.432(4) . ?
S1 O4 1.437(4) . ?
S1 O5 1.447(5) . ?
S1 C43 1.751(8) . ?
F1 C43 1.353(10) . ?
F2 C43 1.360(8) . ?
F3 C43 1.330(9) . ?
S2 O6 1.433(5) . ?
S2 O7 1.433(5) . ?
S2 O8 1.450(5) . ?
S2 C44 1.788(7) . ?
F4 C44 1.339(7) . ?
F5 C44 1.312(8) . ?
F6 C44 1.369(8) . ?

loop_
_geom_hbond_atom_site_label_D
_geom_hbond_atom_site_label_H
_geom_hbond_atom_site_label_A
_geom_hbond_distance_DH
_geom_hbond_distance_HA
_geom_hbond_distance_DA
_geom_hbond_angle_DHA
_geom_hbond_site_symmetry_A
_geom_hbond_publ_flag
N6 H6 O6 0.88(2) 2.11(3) 2.935(7) 156(6) 4_675 yes
N12 H12 O7 0.88(2) 2.12(5) 2.860(7) 140(6) . yes
